data_2231458
loop_
_publ_author_name
'Gao, Yan'
'Dong, Yan'

_publ_section_title
;
 3-[3-Methyl-4-(3-nitrobenzylideneamino)-5-sulfanylidene-4,5-dihydro-1<i>H</i>-1,2,4-triazol-1-yl]-1,3-diphenylpropan-1-one
;
_journal_coeditor_code CV5140
_journal_issue 9
_journal_name_full 'Acta Crystallographica Section E'
_journal_page_first o2482
_journal_paper_doi 10.1107/S1600536811033587
_journal_volume 67
_journal_year 2011
_chemical_formula_iupac 'C25 H21 N5 O3 S'
_chemical_formula_moiety 'C25 H21 N5 O3 S'
_chemical_formula_sum 'C25 H21 N5 O3 S'
_chemical_formula_weight 471.53
_chemical_name_systematic
;
3-[3-Methyl-4-(3-nitrobenzylideneamino)-5-sulfanylidene-4,5-dihydro-1<i>H</i>-
1,2,4-triazol-1-yl]-1,3-diphenylpropan-1-one
;
_space_group_IT_number 2
_symmetry_cell_setting triclinic
_symmetry_space_group_name_Hall '-P 1'
_symmetry_space_group_name_H-M 'P -1'
_atom_sites_solution_hydrogens geom
_atom_sites_solution_primary direct
_atom_sites_solution_secondary difmap
_cell_angle_alpha 70.920(10)
_cell_angle_beta 73.042(12)
_cell_angle_gamma 85.883(13)
_cell_formula_units_Z 2
_cell_length_a 9.0991(10)
_cell_length_b 11.8026(15)
_cell_length_c 12.0649(16)
_cell_measurement_reflns_used 4043
_cell_measurement_temperature 113(2)
_cell_measurement_theta_max 27.9
_cell_measurement_theta_min 1.8
_cell_volume 1170.9(3)
_computing_cell_refinement 'CrystalClear  (Rigaku/MSC, 2005)'
_computing_data_collection 'CrystalClear (Rigaku/MSC, 2005)'
_computing_data_reduction 'CrystalClear  (Rigaku/MSC, 2005)'
_computing_molecular_graphics 'SHELXTL (Sheldrick, 2008)'
_computing_publication_material 'SHELXTL (Sheldrick, 2008)'
_computing_structure_refinement 'SHELXL97 (Sheldrick, 2008)'
_computing_structure_solution 'SHELXS97 (Sheldrick, 2008)'
_diffrn_ambient_temperature 113(2)
_diffrn_detector_area_resol_mean 14.63
_diffrn_measured_fraction_theta_full 0.995
_diffrn_measured_fraction_theta_max 0.995
_diffrn_measurement_device_type 'Rigaku Saturn CCD area-detector'
_diffrn_measurement_method '\f and \w scans'
_diffrn_radiation_monochromator multilayer
_diffrn_radiation_source 'rotating anode'
_diffrn_radiation_type 'Mo K\a'
_diffrn_radiation_wavelength 0.71073
_diffrn_reflns_av_R_equivalents 0.0308
_diffrn_reflns_av_sigmaI/netI 0.0484
_diffrn_reflns_limit_h_max 11
_diffrn_reflns_limit_h_min -11
_diffrn_reflns_limit_k_max 15
_diffrn_reflns_limit_k_min -15
_diffrn_reflns_limit_l_max 15
_diffrn_reflns_limit_l_min -15
_diffrn_reflns_number 15096
_diffrn_reflns_theta_full 27.87
_diffrn_reflns_theta_max 27.87
_diffrn_reflns_theta_min 1.83
_diffrn_standards_decay_% 0
_diffrn_standards_interval_count 0
_diffrn_standards_interval_time 0
_diffrn_standards_number 0
_exptl_absorpt_coefficient_mu 0.176
_exptl_absorpt_correction_T_max 0.9827
_exptl_absorpt_correction_T_min 0.9657
_exptl_absorpt_correction_type multi-scan
_exptl_absorpt_process_details '(CrystalClear; Rigaku/MSC, 2005)'
_exptl_crystal_colour colourless
_exptl_crystal_density_diffrn 1.337
_exptl_crystal_density_method 'not measured'
_exptl_crystal_description prism
_exptl_crystal_F_000 492
_exptl_crystal_size_max 0.20
_exptl_crystal_size_mid 0.18
_exptl_crystal_size_min 0.10
_refine_diff_density_max 0.397
_refine_diff_density_min -0.166
_refine_ls_extinction_method none
_refine_ls_goodness_of_fit_ref 0.978
_refine_ls_hydrogen_treatment constr
_refine_ls_matrix_type full
_refine_ls_number_parameters 308
_refine_ls_number_reflns 5553
_refine_ls_number_restraints 0
_refine_ls_restrained_S_all 0.978
_refine_ls_R_factor_all 0.0441
_refine_ls_R_factor_gt 0.0343
_refine_ls_shift/su_max 0.000
_refine_ls_shift/su_mean 0.000
_refine_ls_structure_factor_coef Fsqd
_refine_ls_weighting_details 'w=1/[\s^2^(Fo^2^)+(0.0481P)^2^+0.0000P] where P=(Fo^2^+2Fc^2^)/3'
_refine_ls_weighting_scheme calc
_refine_ls_wR_factor_gt 0.0874
_refine_ls_wR_factor_ref 0.0903
_reflns_number_gt 3889
_reflns_number_total 5553
_reflns_threshold_expression I>2\s(I)
_cod_data_source_file cv5140.cif
_cod_data_source_block I
_cod_database_code 2231458
_cod_database_fobs_code 2231458

loop_
_symmetry_equiv_pos_as_xyz
'x, y, z'
'-x, -y, -z'

loop_
_atom_site_type_symbol
_atom_site_label
_atom_site_fract_x
_atom_site_fract_y
_atom_site_fract_z
_atom_site_U_iso_or_equiv
_atom_site_adp_type
_atom_site_calc_flag
_atom_site_refinement_flags
_atom_site_occupancy
_atom_site_symmetry_multiplicity
S S1 0.02806(4) 0.24483(3) 0.15884(3) 0.02334(9) Uani d . 1 1
O O1 0.13544(9) 0.55093(8) 0.09394(7) 0.0220(2) Uani d . 1 1
O O2 0.60961(13) -0.14734(11) 0.22384(10) 0.0532(3) Uani d . 1 1
O O3 0.68162(11) -0.25204(9) 0.38191(9) 0.0387(3) Uani d . 1 1
N N1 -0.10804(11) 0.39532(8) 0.28523(8) 0.0151(2) Uani d . 1 1
N N2 -0.13256(11) 0.41445(9) 0.39629(8) 0.0179(2) Uani d . 1 1
N N3 0.00696(11) 0.25532(8) 0.38914(9) 0.0164(2) Uani d . 1 1
N N4 0.08649(11) 0.15773(9) 0.44203(9) 0.0196(2) Uani d . 1 1
N N5 0.59545(13) -0.18126(11) 0.33417(11) 0.0313(3) Uani d . 1 1
C C1 -0.02269(13) 0.29884(10) 0.27574(10) 0.0167(2) Uani d . 1 1
C C2 -0.06308(13) 0.32779(11) 0.45797(11) 0.0181(2) Uani d . 1 1
C C3 -0.17203(13) 0.47954(10) 0.19116(10) 0.0157(2) Uani d . 1 1
H H3 -0.1289 0.4604 0.1133 0.019 Uiso calc R 1 1
C C4 -0.12191(13) 0.60715(10) 0.16885(10) 0.0176(3) Uani d . 1 1
H H4A -0.1706 0.6630 0.1094 0.021 Uiso calc R 1 1
H H4B -0.1595 0.6258 0.2465 0.021 Uiso calc R 1 1
C C5 0.05068(13) 0.62844(11) 0.12070(10) 0.0177(3) Uani d . 1 1
C C6 0.11439(14) 0.74641(11) 0.10917(10) 0.0204(3) Uani d . 1 1
C C7 0.27293(16) 0.75992(13) 0.08526(12) 0.0291(3) Uani d . 1 1
H H7 0.3383 0.6955 0.0748 0.035 Uiso calc R 1 1
C C8 0.33498(18) 0.86764(14) 0.07670(13) 0.0394(4) Uani d . 1 1
H H8 0.4428 0.8769 0.0607 0.047 Uiso calc R 1 1
C C9 0.23910(19) 0.96179(13) 0.09158(13) 0.0386(4) Uani d . 1 1
H H9 0.2818 1.0358 0.0845 0.046 Uiso calc R 1 1
C C10 0.08236(18) 0.94858(12) 0.11653(12) 0.0326(3) Uani d . 1 1
H H10 0.0174 1.0130 0.1278 0.039 Uiso calc R 1 1
C C11 0.01941(16) 0.84130(11) 0.12527(11) 0.0251(3) Uani d . 1 1
H H11 -0.0886 0.8325 0.1423 0.030 Uiso calc R 1 1
C C12 -0.34582(13) 0.46533(10) 0.22760(10) 0.0164(2) Uani d . 1 1
C C13 -0.43887(14) 0.49889(11) 0.32564(11) 0.0207(3) Uani d . 1 1
H H13 -0.3932 0.5289 0.3723 0.025 Uiso calc R 1 1
C C14 -0.59773(14) 0.48880(11) 0.35547(11) 0.0237(3) Uani d . 1 1
H H14 -0.6601 0.5114 0.4227 0.028 Uiso calc R 1 1
C C15 -0.66556(14) 0.44607(12) 0.28775(11) 0.0255(3) Uani d . 1 1
H H15 -0.7743 0.4401 0.3078 0.031 Uiso calc R 1 1
C C16 -0.57461(15) 0.41212(12) 0.19071(12) 0.0278(3) Uani d . 1 1
H H16 -0.6209 0.3825 0.1442 0.033 Uiso calc R 1 1
C C17 -0.41507(14) 0.42135(11) 0.16104(11) 0.0228(3) Uani d . 1 1
H H17 -0.3531 0.3973 0.0946 0.027 Uiso calc R 1 1
C C18 0.17967(14) 0.10503(11) 0.37509(11) 0.0234(3) Uani d . 1 1
H H18 0.1924 0.1295 0.2895 0.028 Uiso calc R 1 1
C C19 0.26734(14) 0.00548(11) 0.43263(11) 0.0208(3) Uani d . 1 1
C C20 0.38127(14) -0.04456(12) 0.35914(12) 0.0244(3) Uani d . 1 1
H H20 0.3982 -0.0181 0.2730 0.029 Uiso calc R 1 1
C C21 0.46964(14) -0.13341(11) 0.41314(12) 0.0229(3) Uani d . 1 1
C C22 0.44816(14) -0.17667(11) 0.53782(12) 0.0236(3) Uani d . 1 1
H H22 0.5108 -0.2379 0.5724 0.028 Uiso calc R 1 1
C C23 0.33234(15) -0.12806(11) 0.61123(12) 0.0249(3) Uani d . 1 1
H H23 0.3142 -0.1568 0.6975 0.030 Uiso calc R 1 1
C C24 0.24284(14) -0.03785(11) 0.55959(11) 0.0228(3) Uani d . 1 1
H H24 0.1641 -0.0051 0.6108 0.027 Uiso calc R 1 1
C C25 -0.05494(15) 0.30789(12) 0.58367(11) 0.0268(3) Uani d . 1 1
H H25A -0.1045 0.3738 0.6121 0.040 Uiso calc R 1 1
H H25B 0.0529 0.3048 0.5838 0.040 Uiso calc R 1 1
H H25C -0.1078 0.2319 0.6383 0.040 Uiso calc R 1 1

loop_
_atom_site_aniso_label
_atom_site_aniso_U_11
_atom_site_aniso_U_22
_atom_site_aniso_U_33
_atom_site_aniso_U_12
_atom_site_aniso_U_13
_atom_site_aniso_U_23
S1 0.03061(18) 0.02282(18) 0.02119(17) 0.01031(13) -0.01063(14) -0.01219(14)
O1 0.0183(4) 0.0238(5) 0.0240(5) 0.0038(3) -0.0054(4) -0.0089(4)
O2 0.0497(7) 0.0763(9) 0.0373(6) 0.0366(6) -0.0175(5) -0.0258(6)
O3 0.0318(6) 0.0383(6) 0.0484(6) 0.0215(5) -0.0167(5) -0.0164(5)
N1 0.0162(5) 0.0169(5) 0.0133(5) 0.0032(4) -0.0047(4) -0.0063(4)
N2 0.0187(5) 0.0214(5) 0.0154(5) 0.0043(4) -0.0063(4) -0.0078(4)
N3 0.0170(5) 0.0156(5) 0.0175(5) 0.0048(4) -0.0072(4) -0.0053(4)
N4 0.0190(5) 0.0164(5) 0.0241(5) 0.0052(4) -0.0110(4) -0.0040(4)
N5 0.0257(6) 0.0334(7) 0.0388(7) 0.0122(5) -0.0128(5) -0.0160(6)
C1 0.0159(6) 0.0157(6) 0.0179(6) 0.0013(4) -0.0055(5) -0.0043(5)
C2 0.0160(6) 0.0206(6) 0.0186(6) 0.0029(5) -0.0051(5) -0.0078(5)
C3 0.0162(6) 0.0178(6) 0.0137(6) 0.0040(4) -0.0059(5) -0.0049(5)
C4 0.0182(6) 0.0174(6) 0.0163(6) 0.0040(5) -0.0047(5) -0.0052(5)
C5 0.0201(6) 0.0204(6) 0.0124(6) 0.0014(5) -0.0062(5) -0.0035(5)
C6 0.0259(7) 0.0223(6) 0.0132(6) -0.0024(5) -0.0068(5) -0.0043(5)
C7 0.0267(7) 0.0344(8) 0.0279(7) -0.0040(6) -0.0062(6) -0.0125(6)
C8 0.0338(8) 0.0462(10) 0.0393(9) -0.0160(7) -0.0080(7) -0.0136(7)
C9 0.0554(10) 0.0269(8) 0.0357(8) -0.0141(7) -0.0163(7) -0.0070(7)
C10 0.0503(9) 0.0218(7) 0.0277(7) -0.0012(6) -0.0167(7) -0.0052(6)
C11 0.0330(7) 0.0209(7) 0.0220(7) 0.0007(5) -0.0110(6) -0.0050(5)
C12 0.0165(6) 0.0144(6) 0.0172(6) 0.0031(4) -0.0065(5) -0.0025(5)
C13 0.0198(6) 0.0227(6) 0.0212(6) 0.0040(5) -0.0075(5) -0.0082(5)
C14 0.0192(6) 0.0260(7) 0.0223(7) 0.0061(5) -0.0034(5) -0.0063(6)
C15 0.0155(6) 0.0282(7) 0.0287(7) 0.0017(5) -0.0071(5) -0.0033(6)
C16 0.0244(7) 0.0333(8) 0.0301(7) -0.0019(6) -0.0128(6) -0.0111(6)
C17 0.0220(6) 0.0259(7) 0.0221(6) 0.0015(5) -0.0068(5) -0.0096(6)
C18 0.0233(7) 0.0250(7) 0.0223(7) 0.0071(5) -0.0092(5) -0.0072(6)
C19 0.0194(6) 0.0179(6) 0.0273(7) 0.0037(5) -0.0103(5) -0.0076(5)
C20 0.0231(7) 0.0271(7) 0.0259(7) 0.0067(5) -0.0108(5) -0.0103(6)
C21 0.0195(6) 0.0205(6) 0.0320(7) 0.0049(5) -0.0091(5) -0.0122(6)
C22 0.0201(6) 0.0161(6) 0.0346(7) 0.0027(5) -0.0125(5) -0.0044(6)
C23 0.0241(7) 0.0216(7) 0.0256(7) 0.0006(5) -0.0086(5) -0.0019(6)
C24 0.0205(6) 0.0202(6) 0.0273(7) 0.0029(5) -0.0071(5) -0.0076(6)
C25 0.0315(7) 0.0312(7) 0.0220(7) 0.0127(6) -0.0133(6) -0.0117(6)

loop_
_atom_type_symbol
_atom_type_description
_atom_type_scat_dispersion_real
_atom_type_scat_dispersion_imag
_atom_type_scat_source
C C 0.0033 0.0016
; International Tables
Vol. C, Tables 4.2.6.8 and 6.1.1.4
;
H H 0.0000 0.0000
; International Tables
Vol. C, Tables 4.2.6.8 and 6.1.1.4
;
N N 0.0061 0.0033
; International Tables
Vol. C, Tables 4.2.6.8 and 6.1.1.4
;
O O 0.0106 0.0106
; International Tables
Vol. C, Tables 4.2.6.8 and 6.1.1.4
;
S S 0.1246 0.1246
; International Tables
Vol. C, Tables 4.2.6.8 and 6.1.1.4
;

loop_
_geom_angle_atom_site_label_1
_geom_angle_atom_site_label_2
_geom_angle_atom_site_label_3
_geom_angle
C1 N1 N2 113.68(9)
C1 N1 C3 127.18(10)
N2 N1 C3 119.13(9)
C2 N2 N1 104.77(9)
C2 N3 N4 117.92(9)
C2 N3 C1 108.76(9)
N4 N3 C1 133.31(9)
C18 N4 N3 119.73(10)
O3 N5 O2 123.47(11)
O3 N5 C21 118.13(11)
O2 N5 C21 118.39(11)
N1 C1 N3 102.22(9)
N1 C1 S1 128.11(9)
N3 C1 S1 129.64(9)
N2 C2 N3 110.56(10)
N2 C2 C25 126.08(11)
N3 C2 C25 123.34(10)
N1 C3 C12 110.99(9)
N1 C3 C4 109.66(9)
C12 C3 C4 111.73(9)
N1 C3 H3 108.1
C12 C3 H3 108.1
C4 C3 H3 108.1
C5 C4 C3 113.55(10)
C5 C4 H4A 108.9
C3 C4 H4A 108.9
C5 C4 H4B 108.9
C3 C4 H4B 108.9
H4A C4 H4B 107.7
O1 C5 C6 120.86(11)
O1 C5 C4 120.93(11)
C6 C5 C4 118.20(10)
C11 C6 C7 119.51(12)
C11 C6 C5 121.74(11)
C7 C6 C5 118.72(11)
C8 C7 C6 119.97(14)
C8 C7 H7 120.0
C6 C7 H7 120.0
C9 C8 C7 119.85(14)
C9 C8 H8 120.1
C7 C8 H8 120.1
C10 C9 C8 120.45(13)
C10 C9 H9 119.8
C8 C9 H9 119.8
C9 C10 C11 120.07(14)
C9 C10 H10 120.0
C11 C10 H10 120.0
C10 C11 C6 120.13(13)
C10 C11 H11 119.9
C6 C11 H11 119.9
C17 C12 C13 118.78(11)
C17 C12 C3 120.07(10)
C13 C12 C3 121.13(10)
C14 C13 C12 120.45(12)
C14 C13 H13 119.8
C12 C13 H13 119.8
C15 C14 C13 120.29(12)
C15 C14 H14 119.9
C13 C14 H14 119.9
C16 C15 C14 119.79(12)
C16 C15 H15 120.1
C14 C15 H15 120.1
C15 C16 C17 120.06(12)
C15 C16 H16 120.0
C17 C16 H16 120.0
C12 C17 C16 120.62(12)
C12 C17 H17 119.7
C16 C17 H17 119.7
N4 C18 C19 118.61(11)
N4 C18 H18 120.7
C19 C18 H18 120.7
C20 C19 C24 118.98(11)
C20 C19 C18 119.20(11)
C24 C19 C18 121.78(11)
C21 C20 C19 119.02(12)
C21 C20 H20 120.5
C19 C20 H20 120.5
C22 C21 C20 122.89(11)
C22 C21 N5 118.42(11)
C20 C21 N5 118.66(11)
C21 C22 C23 117.96(11)
C21 C22 H22 121.0
C23 C22 H22 121.0
C24 C23 C22 120.48(12)
C24 C23 H23 119.8
C22 C23 H23 119.8
C23 C24 C19 120.66(11)
C23 C24 H24 119.7
C19 C24 H24 119.7
C2 C25 H25A 109.5
C2 C25 H25B 109.5
H25A C25 H25B 109.5
C2 C25 H25C 109.5
H25A C25 H25C 109.5
H25B C25 H25C 109.5

loop_
_geom_bond_atom_site_label_1
_geom_bond_atom_site_label_2
_geom_bond_distance
S1 C1 1.6656(12)
O1 C5 1.2176(14)
O2 N5 1.2278(14)
O3 N5 1.2244(14)
N1 C1 1.3488(14)
N1 N2 1.3828(12)
N1 C3 1.4765(14)
N2 C2 1.2975(15)
N3 C2 1.3802(14)
N3 N4 1.3881(13)
N3 C1 1.3944(14)
N4 C18 1.2694(14)
N5 C21 1.4697(16)
C2 C25 1.4801(16)
C3 C12 1.5187(15)
C3 C4 1.5202(16)
C3 H3 1.0000
C4 C5 1.5152(15)
C4 H4A 0.9900
C4 H4B 0.9900
C5 C6 1.4955(17)
C6 C11 1.3944(17)
C6 C7 1.3963(17)
C7 C8 1.3890(19)
C7 H7 0.9500
C8 C9 1.388(2)
C8 H8 0.9500
C9 C10 1.378(2)
C9 H9 0.9500
C10 C11 1.3870(18)
C10 H10 0.9500
C11 H11 0.9500
C12 C17 1.3878(17)
C12 C13 1.3952(16)
C13 C14 1.3880(17)
C13 H13 0.9500
C14 C15 1.3824(18)
C14 H14 0.9500
C15 C16 1.3820(17)
C15 H15 0.9500
C16 C17 1.3933(17)
C16 H16 0.9500
C17 H17 0.9500
C18 C19 1.4676(16)
C18 H18 0.9500
C19 C20 1.3884(17)
C19 C24 1.4010(17)
C20 C21 1.3815(17)
C20 H20 0.9500
C21 C22 1.3793(17)
C22 C23 1.3875(17)
C22 H22 0.9500
C23 C24 1.3866(17)
C23 H23 0.9500
C24 H24 0.9500
C25 H25A 0.9800
C25 H25B 0.9800
C25 H25C 0.9800

loop_
_geom_hbond_atom_site_label_D
_geom_hbond_atom_site_label_H
_geom_hbond_atom_site_label_A
_geom_hbond_site_symmetry_A
_geom_hbond_distance_DH
_geom_hbond_distance_HA
_geom_hbond_distance_DA
_geom_hbond_angle_DHA
_geom_hbond_publ_flag
C3 H3 O1 2_565 1.00 2.57 3.4922(15) 154 yes
C4 H4B O3 1_465 0.99 2.59 3.5002(16) 153 yes
C17 H17 O1 2_565 0.95 2.47 3.3076(15) 147 yes
C25 H25B O3 2_656 0.98 2.57 3.5310(18) 168 yes

loop_
_geom_torsion_atom_site_label_1
_geom_torsion_atom_site_label_2
_geom_torsion_atom_site_label_3
_geom_torsion_atom_site_label_4
_geom_torsion
C1 N1 N2 C2 -0.75(13)
C3 N1 N2 C2 -179.67(10)
C2 N3 N4 C18 -164.43(11)
C1 N3 N4 C18 16.93(19)
N2 N1 C1 N3 0.20(12)
C3 N1 C1 N3 179.01(10)
N2 N1 C1 S1 178.48(9)
C3 N1 C1 S1 -2.70(18)
C2 N3 C1 N1 0.41(12)
N4 N3 C1 N1 179.13(11)
C2 N3 C1 S1 -177.84(10)
N4 N3 C1 S1 0.88(19)
N1 N2 C2 N3 0.99(13)
N1 N2 C2 C25 179.86(11)
N4 N3 C2 N2 -179.87(10)
C1 N3 C2 N2 -0.92(13)
N4 N3 C2 C25 1.22(17)
C1 N3 C2 C25 -179.83(11)
C1 N1 C3 C12 110.32(12)
N2 N1 C3 C12 -70.93(12)
C1 N1 C3 C4 -125.75(12)
N2 N1 C3 C4 53.00(13)
N1 C3 C4 C5 61.96(12)
C12 C3 C4 C5 -174.54(9)
C3 C4 C5 O1 5.85(15)
C3 C4 C5 C6 -173.01(9)
O1 C5 C6 C11 172.26(11)
C4 C5 C6 C11 -8.89(16)
O1 C5 C6 C7 -9.69(17)
C4 C5 C6 C7 169.17(10)
C11 C6 C7 C8 -0.52(19)
C5 C6 C7 C8 -178.62(11)
C6 C7 C8 C9 -0.2(2)
C7 C8 C9 C10 0.9(2)
C8 C9 C10 C11 -0.9(2)
C9 C10 C11 C6 0.17(19)
C7 C6 C11 C10 0.54(18)
C5 C6 C11 C10 178.58(11)
N1 C3 C12 C17 -113.03(12)
C4 C3 C12 C17 124.22(12)
N1 C3 C12 C13 68.72(13)
C4 C3 C12 C13 -54.02(14)
C17 C12 C13 C14 -0.26(17)
C3 C12 C13 C14 178.01(10)
C12 C13 C14 C15 -0.43(18)
C13 C14 C15 C16 0.66(19)
C14 C15 C16 C17 -0.21(19)
C13 C12 C17 C16 0.71(18)
C3 C12 C17 C16 -177.57(11)
C15 C16 C17 C12 -0.48(19)
N3 N4 C18 C19 177.32(10)
N4 C18 C19 C20 -173.19(12)
N4 C18 C19 C24 4.59(18)
C24 C19 C20 C21 -1.64(19)
C18 C19 C20 C21 176.20(12)
C19 C20 C21 C22 1.2(2)
C19 C20 C21 N5 -176.71(11)
O3 N5 C21 C22 -4.44(18)
O2 N5 C21 C22 176.29(13)
O3 N5 C21 C20 173.56(12)
O2 N5 C21 C20 -5.71(19)
C20 C21 C22 C23 0.00(19)
N5 C21 C22 C23 177.90(11)
C21 C22 C23 C24 -0.70(19)
C22 C23 C24 C19 0.22(19)
C20 C19 C24 C23 0.97(18)
C18 C19 C24 C23 -176.82(12)
